data_7157429
loop_
_publ_author_name
'Meesa, Siddi Ramulu'
'Naikawadi, Praveen Kumar'
'Gugulothu, Kishan'
'Kota, Shiva Kumar'

_publ_section_title
;
 Catalyst and solvent switched divergent C&#x2212;H functionalization:
 oxidative annulation of N-aryl substituted quinazolin-4-amine with
 alkynes
;
_journal_name_full 'Organic &amp; Biomolecular Chemistry'
_journal_paper_doi 10.1039/D0OB00318B
_journal_year 2020
_chemical_formula_moiety 'C29 H21 N3 O'
_chemical_formula_sum 'C29 H21 N3 O'
_chemical_formula_weight 427.49
_space_group_crystal_system triclinic
_space_group_IT_number 2
_space_group_name_Hall '-P 1'
_space_group_name_H-M_alt 'P -1'
_atom_sites_solution_hydrogens geom
_audit_creation_method SHELXL-2017/1
_audit_update_record
;
2019-08-26 deposited with the CCDC.	2020-03-27 downloaded from the CCDC.
;
_cell_angle_alpha 93.42(2)
_cell_angle_beta 100.93(2)
_cell_angle_gamma 100.11(2)
_cell_formula_units_Z 4
_cell_length_a 9.707(9)
_cell_length_b 11.145(10)
_cell_length_c 21.590(16)
_cell_measurement_reflns_used 3692
_cell_measurement_temperature 293(2)
_cell_measurement_theta_max 19.25
_cell_measurement_theta_min 2.18
_cell_volume 2247(3)
_computing_cell_refinement 'APEX2/SAINT (Bruker, 2004)'
_computing_data_collection 'APEX2 (Bruker, 2004)'
_computing_data_reduction 'SAINT/XPREP (Bruker, 2004)'
_computing_molecular_graphics 'ORTEP3 (Farrugia, 1997) and Mercury (Bruno et al., 2002)'
_computing_publication_material 'SHELXL-2014 (Sheldrick, 2014)'
_computing_structure_refinement 'SHELXL-2017/1 (Sheldrick, 2017)'
_computing_structure_solution 'SHELXT 2013/5 (Sheldrick, 2013)'
_diffrn_ambient_temperature 293(2)
_diffrn_detector_area_resol_mean 0
_diffrn_measured_fraction_theta_full 0.999
_diffrn_measured_fraction_theta_max 0.999
_diffrn_measurement_device_type 'Bruker KAPPA APEX-II CCD'
_diffrn_measurement_method '\f and \w scans'
_diffrn_radiation_type MoK\a
_diffrn_radiation_wavelength 0.71073
_diffrn_reflns_av_R_equivalents 0.0921
_diffrn_reflns_av_unetI/netI 0.0781
_diffrn_reflns_Laue_measured_fraction_full 0.999
_diffrn_reflns_Laue_measured_fraction_max 0.999
_diffrn_reflns_limit_h_max 11
_diffrn_reflns_limit_h_min -11
_diffrn_reflns_limit_k_max 13
_diffrn_reflns_limit_k_min -13
_diffrn_reflns_limit_l_max 25
_diffrn_reflns_limit_l_min -25
_diffrn_reflns_number 51342
_diffrn_reflns_point_group_measured_fraction_full 0.999
_diffrn_reflns_point_group_measured_fraction_max 0.999
_diffrn_reflns_theta_full 24.998
_diffrn_reflns_theta_max 24.998
_diffrn_reflns_theta_min 2.552
_diffrn_source 'sealed tube'
_exptl_absorpt_coefficient_mu 0.078
_exptl_absorpt_correction_T_max 0.992
_exptl_absorpt_correction_T_min 0.988
_exptl_absorpt_correction_type multi-scan
_exptl_absorpt_process_details SADABS
_exptl_crystal_colour yellow
_exptl_crystal_density_diffrn 1.264
_exptl_crystal_density_meas 1.264
_exptl_crystal_density_method NONE
_exptl_crystal_description block
_exptl_crystal_F_000 896
_exptl_crystal_size_max 0.150
_exptl_crystal_size_mid 0.120
_exptl_crystal_size_min 0.100
_refine_diff_density_max 0.227
_refine_diff_density_min -0.193
_refine_diff_density_rms 0.046
_refine_ls_extinction_coef 0.0071(11)
_refine_ls_extinction_expression Fc^*^=kFc[1+0.001xFc^2^\l^3^/sin(2\q)]^-1/4^
_refine_ls_extinction_method 'SHELXL-2017/1 (Sheldrick 2017)'
_refine_ls_goodness_of_fit_ref 0.991
_refine_ls_hydrogen_treatment constr
_refine_ls_matrix_type full
_refine_ls_number_parameters 596
_refine_ls_number_reflns 7907
_refine_ls_number_restraints 0
_refine_ls_restrained_S_all 0.991
_refine_ls_R_factor_all 0.1430
_refine_ls_R_factor_gt 0.0540
_refine_ls_shift/su_max 0.000
_refine_ls_shift/su_mean 0.000
_refine_ls_structure_factor_coef Fsqd
_refine_ls_weighting_details 'w=1/[\s^2^(Fo^2^)+(0.0717P)^2^] where P=(Fo^2^+2Fc^2^)/3'
_refine_ls_weighting_scheme calc
_refine_ls_wR_factor_gt 0.1231
_refine_ls_wR_factor_ref 0.1645
_reflns_Friedel_coverage 0.000
_reflns_number_gt 3723
_reflns_number_total 7907
_reflns_threshold_expression 'I > 2\s(I)'
_cod_data_source_file d0ob00318b2.cif
_cod_data_source_block shelx
_cod_database_code 7157429
_shelx_shelxl_version_number 2017/1
_shelx_space_group_comment
;
The symmetry employed for this shelxl refinement is uniquely defined
by the following loop, which should always be used as a source of
symmetry information in preference to the above space-group names.
They are only intended as comments.
;
_shelx_estimated_absorpt_t_min 0.988
_shelx_estimated_absorpt_t_max 0.992

loop_
_space_group_symop_operation_xyz
'x, y, z'
'-x, -y, -z'

loop_
_atom_site_label
_atom_site_type_symbol
_atom_site_fract_x
_atom_site_fract_y
_atom_site_fract_z
_atom_site_U_iso_or_equiv
_atom_site_adp_type
_atom_site_occupancy
_atom_site_site_symmetry_order
_atom_site_calc_flag
_atom_site_refinement_flags_posn
_atom_site_refinement_flags_adp
_atom_site_refinement_flags_occupancy
_atom_site_disorder_assembly
_atom_site_disorder_group
C1A C 0.7970(3) 1.0715(3) 0.07341(14) 0.0467(8) Uani 1 1 d . . . . .
C1B C 0.7094(3) 0.3308(2) 0.52227(14) 0.0450(8) Uani 1 1 d . . . . .
C2A C 0.8546(3) 1.1868(3) 0.06213(14) 0.0468(8) Uani 1 1 d . . . . .
C2B C 0.7006(3) 0.2751(2) 0.57903(13) 0.0428(7) Uani 1 1 d . . . . .
C3A C 0.8570(3) 1.2148(3) -0.00258(15) 0.0494(8) Uani 1 1 d . . . . .
C3B C 0.5707(3) 0.2045(2) 0.58773(13) 0.0437(7) Uani 1 1 d . . . . .
C4A C 0.8046(3) 1.1181(3) -0.05120(14) 0.0456(7) Uani 1 1 d . . . . .
C4B C 0.4455(3) 0.1921(2) 0.53700(13) 0.0419(7) Uani 1 1 d . . . . .
C5A C 0.7513(3) 0.9981(3) -0.03813(14) 0.0479(8) Uani 1 1 d . . . . .
C5B C 0.4568(3) 0.2459(2) 0.48276(13) 0.0430(7) Uani 1 1 d . . . . .
C6A C 0.6895(3) 0.8540(3) 0.03825(13) 0.0468(8) Uani 1 1 d . . . . .
C6B C 0.5977(3) 0.3718(3) 0.41640(13) 0.0485(8) Uani 1 1 d . . . . .
C7A C 0.5468(4) 0.8161(3) 0.03673(17) 0.0714(10) Uani 1 1 d . . . . .
H7A H 0.483705 0.868272 0.024570 0.086 Uiso 1 1 calc R U . . .
C7B C 0.6535(4) 0.3185(3) 0.37032(15) 0.0711(10) Uani 1 1 d . . . . .
H7B H 0.686788 0.245954 0.376426 0.085 Uiso 1 1 calc R U . . .
C8A C 0.4953(4) 0.7008(3) 0.05312(17) 0.0732(11) Uani 1 1 d . . . . .
H8A H 0.398562 0.676043 0.052885 0.088 Uiso 1 1 calc R U . . .
C8B C 0.6600(4) 0.3727(3) 0.31500(16) 0.0782(12) Uani 1 1 d . . . . .
H8B H 0.697268 0.336324 0.283652 0.094 Uiso 1 1 calc R U . . .
C9A C 0.5893(4) 0.6235(3) 0.06972(15) 0.0595(9) Uani 1 1 d . . . . .
C9B C 0.6118(4) 0.4802(3) 0.30596(15) 0.0687(10) Uani 1 1 d . . . . .
C10A C 0.7319(4) 0.6611(3) 0.07096(16) 0.0691(10) Uani 1 1 d . . . . .
H10A H 0.795218 0.608846 0.082691 0.083 Uiso 1 1 calc R U . . .
C10B C 0.5530(4) 0.5324(3) 0.35131(15) 0.0680(10) Uani 1 1 d . . . . .
H10B H 0.516655 0.603521 0.344635 0.082 Uiso 1 1 calc R U . . .
C11A C 0.7819(3) 0.7762(3) 0.05487(15) 0.0600(9) Uani 1 1 d . . . . .
H11A H 0.878713 0.801031 0.055306 0.072 Uiso 1 1 calc R U . . .
C11B C 0.5482(4) 0.4780(3) 0.40726(14) 0.0593(9) Uani 1 1 d . . . . .
H11B H 0.511117 0.514221 0.438721 0.071 Uiso 1 1 calc R U . . .
C12A C 0.7797(3) 1.0393(3) 0.13809(14) 0.0501(8) Uani 1 1 d . . . . .
C12B C 0.3340(3) 0.2360(3) 0.42830(14) 0.0491(8) Uani 1 1 d . . . . .
C13A C 0.6593(4) 1.0571(4) 0.15942(16) 0.0825(12) Uani 1 1 d . . . . .
H13A H 0.588352 1.086886 0.132958 0.099 Uiso 1 1 calc R U . . .
C13B C 0.3206(4) 0.1551(3) 0.37531(16) 0.0685(10) Uani 1 1 d . . . . .
H13B H 0.386444 0.103913 0.374667 0.082 Uiso 1 1 calc R U . . .
C14A C 0.6424(4) 1.0312(4) 0.21980(18) 0.0950(14) Uani 1 1 d . . . . .
H14A H 0.561072 1.044738 0.233840 0.114 Uiso 1 1 calc R U . . .
C14B C 0.2118(5) 0.1494(4) 0.32380(17) 0.0812(12) Uani 1 1 d . . . . .
H14B H 0.203981 0.094214 0.288682 0.097 Uiso 1 1 calc R U . . .
C15A C 0.7446(4) 0.9861(3) 0.25851(16) 0.0754(11) Uani 1 1 d . . . . .
H15A H 0.732391 0.967203 0.298742 0.090 Uiso 1 1 calc R U . . .
C15B C 0.1141(5) 0.2250(4) 0.32395(19) 0.0853(13) Uani 1 1 d . . . . .
H15B H 0.041549 0.221925 0.288562 0.102 Uiso 1 1 calc R U . . .
C16A C 0.8647(4) 0.9687(3) 0.23829(16) 0.0730(11) Uani 1 1 d . . . . .
H16A H 0.934823 0.938380 0.264985 0.088 Uiso 1 1 calc R U . . .
C16B C 0.1230(4) 0.3049(3) 0.3759(2) 0.0822(12) Uani 1 1 d . . . . .
H16B H 0.056026 0.355141 0.376218 0.099 Uiso 1 1 calc R U . . .
C17A C 0.8836(4) 0.9957(3) 0.17854(15) 0.0622(9) Uani 1 1 d . . . . .
H17A H 0.966740 0.984462 0.165462 0.075 Uiso 1 1 calc R U . . .
C17B C 0.2330(4) 0.3102(3) 0.42819(17) 0.0657(10) Uani 1 1 d . . . . .
H17B H 0.239108 0.364148 0.463598 0.079 Uiso 1 1 calc R U . . .
C18A C 0.9208(4) 1.2832(3) 0.11584(15) 0.0541(8) Uani 1 1 d . . . . .
C18B C 0.3087(3) 0.1181(3) 0.54656(13) 0.0445(7) Uani 1 1 d . . . . .
C19A C 0.8416(5) 1.3550(4) 0.1428(2) 0.0830(12) Uani 1 1 d . . . . .
H19A H 0.743689 1.344523 0.127144 0.100 Uiso 1 1 calc R U . . .
C19B C 0.2792(3) -0.0085(3) 0.53397(14) 0.0541(8) Uani 1 1 d . . . . .
H19B H 0.341938 -0.046981 0.516047 0.065 Uiso 1 1 calc R U . . .
C20A C 0.9062(7) 1.4429(4) 0.1932(2) 0.1049(17) Uani 1 1 d . . . . .
H20A H 0.852014 1.491621 0.210697 0.126 Uiso 1 1 calc R U . . .
C20B C 0.1582(4) -0.0784(3) 0.54764(15) 0.0615(9) Uani 1 1 d . . . . .
H20B H 0.139529 -0.162967 0.538493 0.074 Uiso 1 1 calc R U . . .
C21A C 1.0498(7) 1.4575(4) 0.2168(2) 0.0996(17) Uani 1 1 d . . . . .
H21A H 1.092720 1.514001 0.251521 0.119 Uiso 1 1 calc R U . . .
C21B C 0.0656(4) -0.0230(3) 0.57465(15) 0.0621(9) Uani 1 1 d . . . . .
H21B H -0.014928 -0.070298 0.584426 0.074 Uiso 1 1 calc R U . . .
C22A C 1.1299(5) 1.3898(4) 0.1899(2) 0.0892(13) Uani 1 1 d . . . . .
H22A H 1.227833 1.401268 0.205444 0.107 Uiso 1 1 calc R U . . .
C22B C 0.0916(4) 0.1022(3) 0.58736(14) 0.0612(9) Uani 1 1 d . . . . .
H22B H 0.028404 0.139748 0.605416 0.073 Uiso 1 1 calc R U . . .
C23A C 1.0659(4) 1.3037(3) 0.13915(16) 0.0648(9) Uani 1 1 d . . . . .
H23A H 1.121932 1.258692 0.120458 0.078 Uiso 1 1 calc R U . . .
C23B C 0.2123(4) 0.1721(3) 0.57314(14) 0.0542(8) Uani 1 1 d . . . . .
H23B H 0.229117 0.256828 0.581555 0.065 Uiso 1 1 calc R U . . .
C24A C 0.9039(3) 1.3308(3) -0.01973(15) 0.0571(9) Uani 1 1 d . . . . .
H24A H 0.939210 1.396156 0.011348 0.069 Uiso 1 1 calc R U . . .
C24B C 0.5707(4) 0.1516(3) 0.64468(14) 0.0551(9) Uani 1 1 d . . . . .
H24B H 0.486965 0.105091 0.652038 0.066 Uiso 1 1 calc R U . . .
C25A C 0.8983(4) 1.3496(3) -0.08341(16) 0.0618(9) Uani 1 1 d . . . . .
H25A H 0.928446 1.428087 -0.094153 0.074 Uiso 1 1 calc R U . . .
C25B C 0.6967(4) 0.1685(3) 0.69062(15) 0.0613(9) Uani 1 1 d . . . . .
H25B H 0.695487 0.131745 0.728123 0.074 Uiso 1 1 calc R U . . .
C26A C 0.8496(4) 1.2558(3) -0.13031(16) 0.0629(9) Uani 1 1 d . . . . .
H26A H 0.848131 1.270842 -0.172311 0.075 Uiso 1 1 calc R U . . .
C26B C 0.8224(4) 0.2378(3) 0.68212(14) 0.0585(9) Uani 1 1 d . . . . .
H26B H 0.904410 0.247688 0.713692 0.070 Uiso 1 1 calc R U . . .
C27A C 0.8019(3) 1.1372(3) -0.11567(15) 0.0516(8) Uani 1 1 d . . . . .
C27B C 0.8268(3) 0.2934(3) 0.62590(14) 0.0505(8) Uani 1 1 d . . . . .
C28A C 0.7107(3) 0.9341(3) -0.14260(15) 0.0627(9) Uani 1 1 d . . . . .
H28A H 0.680570 0.869171 -0.174173 0.075 Uiso 1 1 calc R U . . .
C28B C 0.9452(4) 0.4079(3) 0.56222(17) 0.0633(9) Uani 1 1 d . . . . .
H28B H 1.030253 0.453603 0.555786 0.076 Uiso 1 1 calc R U . . .
C29A C 0.4077(4) 0.4650(4) 0.0914(2) 0.1028(14) Uani 1 1 d . . . . .
H29A H 0.396981 0.382738 0.103316 0.154 Uiso 1 1 calc R U . . .
H29B H 0.383518 0.517163 0.123100 0.154 Uiso 1 1 calc R U . . .
H29C H 0.345414 0.466583 0.051378 0.154 Uiso 1 1 calc R U . . .
C29B C 0.6039(7) 0.6523(4) 0.2441(2) 0.160(3) Uani 1 1 d . . . . .
H29D H 0.613108 0.674284 0.202552 0.239 Uiso 1 1 calc R U . . .
H29E H 0.511003 0.660388 0.250973 0.239 Uiso 1 1 calc R U . . .
H29F H 0.675901 0.705428 0.275322 0.239 Uiso 1 1 calc R U . . .
N1A N 0.7449(2) 0.9777(2) 0.02404(11) 0.0491(6) Uani 1 1 d . . . . .
N1B N 0.5886(3) 0.3147(2) 0.47478(11) 0.0470(6) Uani 1 1 d . . . . .
N2A N 0.7039(3) 0.9044(2) -0.08268(13) 0.0577(7) Uani 1 1 d . . . . .
N2B N 0.8312(3) 0.3979(2) 0.51309(12) 0.0566(7) Uani 1 1 d . . . . .
N3A N 0.7534(3) 1.0410(3) -0.16214(12) 0.0614(7) Uani 1 1 d . . . . .
N3B N 0.9527(3) 0.3628(2) 0.61707(13) 0.0621(7) Uani 1 1 d . . . . .
O1A O 0.5517(3) 0.5072(2) 0.08634(12) 0.0839(8) Uani 1 1 d . . . . .
O1B O 0.6215(3) 0.5282(2) 0.24925(11) 0.0999(9) Uani 1 1 d . . . . .

loop_
_atom_site_aniso_label
_atom_site_aniso_U_11
_atom_site_aniso_U_22
_atom_site_aniso_U_33
_atom_site_aniso_U_23
_atom_site_aniso_U_13
_atom_site_aniso_U_12
C1A 0.0452(19) 0.054(2) 0.0442(19) 0.0145(16) 0.0114(15) 0.0130(16)
C1B 0.058(2) 0.0361(17) 0.0434(19) 0.0035(14) 0.0172(17) 0.0086(15)
C2A 0.0497(19) 0.0496(19) 0.0464(19) 0.0160(16) 0.0168(15) 0.0125(15)
C2B 0.055(2) 0.0345(16) 0.0426(18) 0.0039(14) 0.0172(16) 0.0100(15)
C3A 0.0445(19) 0.055(2) 0.056(2) 0.0215(17) 0.0193(16) 0.0145(16)
C3B 0.060(2) 0.0366(16) 0.0390(18) 0.0061(14) 0.0182(16) 0.0112(15)
C4A 0.0401(18) 0.054(2) 0.0462(19) 0.0162(16) 0.0120(15) 0.0128(15)
C4B 0.053(2) 0.0366(16) 0.0388(17) 0.0049(13) 0.0154(15) 0.0093(14)
C5A 0.0417(19) 0.058(2) 0.048(2) 0.0146(17) 0.0109(15) 0.0161(16)
C5B 0.055(2) 0.0367(16) 0.0388(18) 0.0013(14) 0.0152(15) 0.0079(15)
C6A 0.045(2) 0.0492(19) 0.0480(19) 0.0148(15) 0.0146(15) 0.0064(16)
C6B 0.068(2) 0.0418(18) 0.0386(18) 0.0083(14) 0.0207(16) 0.0052(16)
C7A 0.049(2) 0.073(2) 0.101(3) 0.038(2) 0.021(2) 0.0190(19)
C7B 0.106(3) 0.064(2) 0.059(2) 0.0207(19) 0.038(2) 0.032(2)
C8A 0.049(2) 0.072(2) 0.103(3) 0.031(2) 0.025(2) 0.0050(19)
C8B 0.125(4) 0.072(3) 0.059(2) 0.019(2) 0.052(2) 0.037(2)
C9A 0.066(2) 0.047(2) 0.064(2) 0.0136(17) 0.0167(19) 0.0003(19)
C9B 0.110(3) 0.059(2) 0.042(2) 0.0145(17) 0.031(2) 0.009(2)
C10A 0.057(2) 0.058(2) 0.096(3) 0.023(2) 0.016(2) 0.0140(19)
C10B 0.113(3) 0.0454(19) 0.053(2) 0.0130(17) 0.029(2) 0.0181(19)
C11A 0.047(2) 0.056(2) 0.079(2) 0.0170(18) 0.0166(18) 0.0063(17)
C11B 0.096(3) 0.0411(19) 0.0435(19) 0.0061(15) 0.0260(18) 0.0074(18)
C12A 0.051(2) 0.0541(19) 0.0468(19) 0.0160(15) 0.0132(16) 0.0070(16)
C12B 0.064(2) 0.0394(18) 0.0438(19) 0.0097(15) 0.0140(16) 0.0032(16)
C13A 0.064(3) 0.143(4) 0.059(2) 0.050(2) 0.026(2) 0.039(2)
C13B 0.077(3) 0.070(2) 0.056(2) -0.0014(19) 0.012(2) 0.009(2)
C14A 0.074(3) 0.163(4) 0.065(3) 0.046(3) 0.033(2) 0.037(3)
C14B 0.091(3) 0.090(3) 0.051(2) -0.003(2) 0.004(2) -0.001(3)
C15A 0.073(3) 0.101(3) 0.049(2) 0.027(2) 0.016(2) -0.002(2)
C15B 0.096(3) 0.075(3) 0.063(3) 0.027(2) -0.013(2) -0.017(3)
C16A 0.075(3) 0.085(3) 0.057(2) 0.030(2) 0.003(2) 0.010(2)
C16B 0.083(3) 0.062(2) 0.091(3) 0.017(2) -0.014(2) 0.016(2)
C17A 0.056(2) 0.073(2) 0.060(2) 0.0203(18) 0.0123(18) 0.0139(18)
C17B 0.077(3) 0.048(2) 0.068(2) 0.0064(17) 0.005(2) 0.0093(19)
C18A 0.071(3) 0.0470(19) 0.051(2) 0.0197(16) 0.0247(19) 0.0125(18)
C18B 0.053(2) 0.0429(18) 0.0389(17) 0.0087(14) 0.0116(15) 0.0075(15)
C19A 0.102(3) 0.067(3) 0.098(3) 0.018(2) 0.056(3) 0.023(2)
C19B 0.058(2) 0.046(2) 0.060(2) 0.0053(16) 0.0166(17) 0.0107(16)
C20A 0.175(5) 0.060(3) 0.106(4) 0.011(3) 0.088(4) 0.029(3)
C20B 0.064(2) 0.048(2) 0.072(2) 0.0102(17) 0.0147(19) 0.0057(18)
C21A 0.184(6) 0.058(3) 0.059(3) 0.009(2) 0.045(4) 0.005(4)
C21B 0.060(2) 0.068(2) 0.059(2) 0.0244(19) 0.0133(18) 0.006(2)
C22A 0.114(4) 0.067(3) 0.070(3) 0.014(2) -0.004(3) -0.003(3)
C22B 0.062(2) 0.075(3) 0.054(2) 0.0118(18) 0.0221(18) 0.019(2)
C23A 0.073(3) 0.057(2) 0.063(2) 0.0076(19) 0.011(2) 0.0126(19)
C23B 0.068(2) 0.0454(18) 0.054(2) 0.0071(15) 0.0176(18) 0.0150(17)
C24A 0.062(2) 0.055(2) 0.059(2) 0.0189(17) 0.0207(17) 0.0091(17)
C24B 0.069(2) 0.0513(19) 0.046(2) 0.0119(16) 0.0157(18) 0.0086(17)
C25A 0.069(2) 0.060(2) 0.062(2) 0.028(2) 0.0242(19) 0.0099(18)
C25B 0.083(3) 0.061(2) 0.042(2) 0.0133(16) 0.0129(19) 0.014(2)
C26A 0.064(2) 0.077(3) 0.052(2) 0.027(2) 0.0178(18) 0.014(2)
C26B 0.069(2) 0.059(2) 0.046(2) 0.0078(16) 0.0068(17) 0.0125(18)
C27A 0.044(2) 0.065(2) 0.049(2) 0.0146(18) 0.0100(16) 0.0154(17)
C27B 0.055(2) 0.0449(18) 0.051(2) 0.0020(15) 0.0129(17) 0.0073(16)
C28A 0.063(2) 0.076(3) 0.050(2) 0.0090(19) 0.0086(18) 0.0197(19)
C28B 0.059(2) 0.057(2) 0.074(3) 0.0103(19) 0.020(2) 0.0001(17)
C29A 0.098(3) 0.079(3) 0.125(4) 0.019(3) 0.042(3) -0.021(2)
C29B 0.348(9) 0.073(3) 0.078(3) 0.042(2) 0.083(4) 0.042(4)
N1A 0.0507(17) 0.0509(16) 0.0476(16) 0.0163(13) 0.0122(13) 0.0085(13)
N1B 0.0610(18) 0.0455(15) 0.0362(14) 0.0095(11) 0.0159(13) 0.0064(13)
N2A 0.0582(18) 0.0636(18) 0.0520(18) 0.0103(15) 0.0090(14) 0.0143(14)
N2B 0.0614(19) 0.0531(17) 0.0554(18) 0.0086(13) 0.0193(15) 0.0017(14)
N3A 0.0650(19) 0.0692(19) 0.0524(18) 0.0158(16) 0.0136(15) 0.0137(15)
N3B 0.0627(19) 0.0570(17) 0.0643(19) 0.0092(15) 0.0137(15) 0.0037(15)
O1A 0.0852(19) 0.0602(16) 0.107(2) 0.0265(14) 0.0314(16) -0.0039(13)
O1B 0.179(3) 0.0809(18) 0.0558(16) 0.0246(14) 0.0530(17) 0.0315(18)

loop_
_atom_type_symbol
_atom_type_description
_atom_type_scat_dispersion_real
_atom_type_scat_dispersion_imag
_atom_type_scat_source
C C 0.0033 0.0016 'International Tables Vol C Tables 4.2.6.8 and 6.1.1.4'
H H 0.0000 0.0000 'International Tables Vol C Tables 4.2.6.8 and 6.1.1.4'
N N 0.0061 0.0033 'International Tables Vol C Tables 4.2.6.8 and 6.1.1.4'
O O 0.0106 0.0060 'International Tables Vol C Tables 4.2.6.8 and 6.1.1.4'

loop_
_geom_angle_atom_site_label_1
_geom_angle_atom_site_label_2
_geom_angle_atom_site_label_3
_geom_angle
_geom_angle_site_symmetry_1
_geom_angle_site_symmetry_3
_geom_angle_publ_flag
C2A C1A N1A 121.4(3) . . ?
C2A C1A C12A 122.3(3) . . ?
N1A C1A C12A 116.2(3) . . ?
N2B C1B N1B 119.0(3) . . ?
N2B C1B C2B 122.1(3) . . ?
N1B C1B C2B 118.8(3) . . ?
C1A C2A C3A 119.6(3) . . ?
C1A C2A C18A 120.6(3) . . ?
C3A C2A C18A 119.7(3) . . ?
C27B C2B C3B 122.0(3) . . ?
C27B C2B C1B 116.8(3) . . ?
C3B C2B C1B 121.2(3) . . ?
C24A C3A C4A 118.1(3) . . ?
C24A C3A C2A 124.3(3) . . ?
C4A C3A C2A 117.6(3) . . ?
C24B C3B C2B 117.9(3) . . ?
C24B C3B C4B 124.0(3) . . ?
C2B C3B C4B 118.1(2) . . ?
C3A C4A C5A 121.8(3) . . ?
C3A C4A C27A 121.4(3) . . ?
C5A C4A C27A 116.8(3) . . ?
C5B C4B C3B 119.7(3) . . ?
C5B C4B C18B 122.5(3) . . ?
C3B C4B C18B 117.9(2) . . ?
N2A C5A N1A 118.4(3) . . ?
N2A C5A C4A 123.3(3) . . ?
N1A C5A C4A 118.3(3) . . ?
C4B C5B N1B 121.2(3) . . ?
C4B C5B C12B 122.9(3) . . ?
N1B C5B C12B 115.9(2) . . ?
C7A C6A C11A 119.6(3) . . ?
C7A C6A N1A 120.8(3) . . ?
C11A C6A N1A 119.6(3) . . ?
C11B C6B C7B 120.0(3) . . ?
C11B C6B N1B 119.6(3) . . ?
C7B C6B N1B 120.4(3) . . ?
C6A C7A C8A 120.8(3) . . ?
C6A C7A H7A 119.6 . . ?
C8A C7A H7A 119.6 . . ?
C6B C7B C8B 119.9(3) . . ?
C6B C7B H7B 120.1 . . ?
C8B C7B H7B 120.1 . . ?
C9A C8A C7A 119.1(3) . . ?
C9A C8A H8A 120.5 . . ?
C7A C8A H8A 120.5 . . ?
C9B C8B C7B 120.2(3) . . ?
C9B C8B H8B 119.9 . . ?
C7B C8B H8B 119.9 . . ?
C10A C9A O1A 115.1(3) . . ?
C10A C9A C8A 120.2(3) . . ?
O1A C9A C8A 124.7(3) . . ?
C8B C9B C10B 120.1(3) . . ?
C8B C9B O1B 116.7(3) . . ?
C10B C9B O1B 123.2(3) . . ?
C9A C10A C11A 120.2(3) . . ?
C9A C10A H10A 119.9 . . ?
C11A C10A H10A 119.9 . . ?
C9B C10B C11B 119.3(3) . . ?
C9B C10B H10B 120.3 . . ?
C11B C10B H10B 120.3 . . ?
C6A C11A C10A 120.2(3) . . ?
C6A C11A H11A 119.9 . . ?
C10A C11A H11A 119.9 . . ?
C6B C11B C10B 120.4(3) . . ?
C6B C11B H11B 119.8 . . ?
C10B C11B H11B 119.8 . . ?
C13A C12A C17A 118.3(3) . . ?
C13A C12A C1A 119.7(3) . . ?
C17A C12A C1A 122.0(3) . . ?
C13B C12B C17B 118.2(3) . . ?
C13B C12B C5B 120.6(3) . . ?
C17B C12B C5B 121.2(3) . . ?
C12A C13A C14A 120.9(3) . . ?
C12A C13A H13A 119.6 . . ?
C14A C13A H13A 119.6 . . ?
C14B C13B C12B 121.0(4) . . ?
C14B C13B H13B 119.5 . . ?
C12B C13B H13B 119.5 . . ?
C15A C14A C13A 120.0(4) . . ?
C15A C14A H14A 120.0 . . ?
C13A C14A H14A 120.0 . . ?
C13B C14B C15B 120.1(4) . . ?
C13B C14B H14B 119.9 . . ?
C15B C14B H14B 119.9 . . ?
C14A C15A C16A 119.8(3) . . ?
C14A C15A H15A 120.1 . . ?
C16A C15A H15A 120.1 . . ?
C16B C15B C14B 120.4(4) . . ?
C16B C15B H15B 119.8 . . ?
C14B C15B H15B 119.8 . . ?
C15A C16A C17A 120.6(3) . . ?
C15A C16A H16A 119.7 . . ?
C17A C16A H16A 119.7 . . ?
C15B C16B C17B 119.4(4) . . ?
C15B C16B H16B 120.3 . . ?
C17B C16B H16B 120.3 . . ?
C12A C17A C16A 120.4(3) . . ?
C12A C17A H17A 119.8 . . ?
C16A C17A H17A 119.8 . . ?
C12B C17B C16B 120.9(3) . . ?
C12B C17B H17B 119.5 . . ?
C16B C17B H17B 119.5 . . ?
C23A C18A C19A 118.0(4) . . ?
C23A C18A C2A 119.7(3) . . ?
C19A C18A C2A 122.3(4) . . ?
C23B C18B C19B 117.8(3) . . ?
C23B C18B C4B 121.1(3) . . ?
C19B C18B C4B 120.9(3) . . ?
C18A C19A C20A 120.8(4) . . ?
C18A C19A H19A 119.6 . . ?
C20A C19A H19A 119.6 . . ?
C20B C19B C18B 121.1(3) . . ?
C20B C19B H19B 119.4 . . ?
C18B C19B H19B 119.4 . . ?
C21A C20A C19A 119.7(5) . . ?
C21A C20A H20A 120.2 . . ?
C19A C20A H20A 120.2 . . ?
C21B C20B C19B 120.0(3) . . ?
C21B C20B H20B 120.0 . . ?
C19B C20B H20B 120.0 . . ?
C22A C21A C20A 120.2(5) . . ?
C22A C21A H21A 119.9 . . ?
C20A C21A H21A 119.9 . . ?
C20B C21B C22B 120.2(3) . . ?
C20B C21B H21B 119.9 . . ?
C22B C21B H21B 119.9 . . ?
C21A C22A C23A 120.0(5) . . ?
C21A C22A H22A 120.0 . . ?
C23A C22A H22A 120.0 . . ?
C21B C22B C23B 119.7(3) . . ?
C21B C22B H22B 120.1 . . ?
C23B C22B H22B 120.1 . . ?
C18A C23A C22A 121.2(4) . . ?
C18A C23A H23A 119.4 . . ?
C22A C23A H23A 119.4 . . ?
C22B C23B C18B 121.2(3) . . ?
C22B C23B H23B 119.4 . . ?
C18B C23B H23B 119.4 . . ?
C3A C24A C25A 120.2(3) . . ?
C3A C24A H24A 119.9 . . ?
C25A C24A H24A 119.9 . . ?
C3B C24B C25B 119.8(3) . . ?
C3B C24B H24B 120.1 . . ?
C25B C24B H24B 120.1 . . ?
C26A C25A C24A 121.7(3) . . ?
C26A C25A H25A 119.2 . . ?
C24A C25A H25A 119.2 . . ?
C26B C25B C24B 122.1(3) . . ?
C26B C25B H25B 119.0 . . ?
C24B C25B H25B 119.0 . . ?
C25A C26A C27A 120.4(3) . . ?
C25A C26A H26A 119.8 . . ?
C27A C26A H26A 119.8 . . ?
C25B C26B C27B 119.9(3) . . ?
C25B C26B H26B 120.0 . . ?
C27B C26B H26B 120.0 . . ?
N3A C27A C26A 121.4(3) . . ?
N3A C27A C4A 120.4(3) . . ?
C26A C27A C4A 118.1(3) . . ?
N3B C27B C26B 120.2(3) . . ?
N3B C27B C2B 121.6(3) . . ?
C26B C27B C2B 118.3(3) . . ?
N3A C28A N2A 129.4(3) . . ?
N3A C28A H28A 115.3 . . ?
N2A C28A H28A 115.3 . . ?
N3B C28B N2B 129.6(3) . . ?
N3B C28B H28B 115.2 . . ?
N2B C28B H28B 115.2 . . ?
O1A C29A H29A 109.5 . . ?
O1A C29A H29B 109.5 . . ?
H29A C29A H29B 109.5 . . ?
O1A C29A H29C 109.5 . . ?
H29A C29A H29C 109.5 . . ?
H29B C29A H29C 109.5 . . ?
O1B C29B H29D 109.5 . . ?
O1B C29B H29E 109.5 . . ?
H29D C29B H29E 109.5 . . ?
O1B C29B H29F 109.5 . . ?
H29D C29B H29F 109.5 . . ?
H29E C29B H29F 109.5 . . ?
C5A N1A C1A 121.2(2) . . ?
C5A N1A C6A 118.9(3) . . ?
C1A N1A C6A 119.8(2) . . ?
C1B N1B C5B 121.0(2) . . ?
C1B N1B C6B 118.9(2) . . ?
C5B N1B C6B 120.1(2) . . ?
C5A N2A C28A 114.2(3) . . ?
C1B N2B C28B 114.9(3) . . ?
C28A N3A C27A 115.9(3) . . ?
C28B N3B C27B 114.9(3) . . ?
C9A O1A C29A 118.6(3) . . ?
C9B O1B C29B 117.8(3) . . ?

loop_
_geom_bond_atom_site_label_1
_geom_bond_atom_site_label_2
_geom_bond_distance
_geom_bond_site_symmetry_2
_geom_bond_publ_flag
C1A C2A 1.364(4) . ?
C1A N1A 1.401(4) . ?
C1A C12A 1.495(4) . ?
C1B N2B 1.339(4) . ?
C1B N1B 1.381(4) . ?
C1B C2B 1.417(4) . ?
C2A C3A 1.453(4) . ?
C2A C18A 1.496(4) . ?
C2B C27B 1.408(4) . ?
C2B C3B 1.415(4) . ?
C3A C24A 1.389(4) . ?
C3A C4A 1.412(4) . ?
C3B C24B 1.395(4) . ?
C3B C4B 1.454(4) . ?
C4A C5A 1.412(4) . ?
C4A C27A 1.417(4) . ?
C4B C5B 1.361(4) . ?
C4B C18B 1.492(4) . ?
C5A N2A 1.331(4) . ?
C5A N1A 1.386(4) . ?
C5B N1B 1.418(4) . ?
C5B C12B 1.491(4) . ?
C6A C7A 1.369(4) . ?
C6A C11A 1.369(4) . ?
C6A N1A 1.461(4) . ?
C6B C11B 1.365(4) . ?
C6B C7B 1.372(4) . ?
C6B N1B 1.456(3) . ?
C7A C8A 1.387(4) . ?
C7A H7A 0.9300 . ?
C7B C8B 1.377(4) . ?
C7B H7B 0.9300 . ?
C8A C9A 1.376(5) . ?
C8A H8A 0.9300 . ?
C8B C9B 1.372(5) . ?
C8B H8B 0.9300 . ?
C9A C10A 1.368(4) . ?
C9A O1A 1.372(4) . ?
C9B C10B 1.373(4) . ?
C9B O1B 1.378(4) . ?
C10A C11A 1.379(4) . ?
C10A H10A 0.9300 . ?
C10B C11B 1.388(4) . ?
C10B H10B 0.9300 . ?
C11A H11A 0.9300 . ?
C11B H11B 0.9300 . ?
C12A C13A 1.375(4) . ?
C12A C17A 1.380(4) . ?
C12B C13B 1.385(4) . ?
C12B C17B 1.388(4) . ?
C13A C14A 1.385(4) . ?
C13A H13A 0.9300 . ?
C13B C14B 1.371(5) . ?
C13B H13B 0.9300 . ?
C14A C15A 1.358(5) . ?
C14A H14A 0.9300 . ?
C14B C15B 1.375(5) . ?
C14B H14B 0.9300 . ?
C15A C16A 1.361(5) . ?
C15A H15A 0.9300 . ?
C15B C16B 1.370(5) . ?
C15B H15B 0.9300 . ?
C16A C17A 1.380(4) . ?
C16A H16A 0.9300 . ?
C16B C17B 1.389(5) . ?
C16B H16B 0.9300 . ?
C17A H17A 0.9300 . ?
C17B H17B 0.9300 . ?
C18A C23A 1.376(5) . ?
C18A C19A 1.379(5) . ?
C18B C23B 1.389(4) . ?
C18B C19B 1.389(4) . ?
C19A C20A 1.391(6) . ?
C19A H19A 0.9300 . ?
C19B C20B 1.383(4) . ?
C19B H19B 0.9300 . ?
C20A C21A 1.368(6) . ?
C20A H20A 0.9300 . ?
C20B C21B 1.370(4) . ?
C20B H20B 0.9300 . ?
C21A C22A 1.355(6) . ?
C21A H21A 0.9300 . ?
C21B C22B 1.375(4) . ?
C21B H21B 0.9300 . ?
C22A C23A 1.383(5) . ?
C22A H22A 0.9300 . ?
C22B C23B 1.386(4) . ?
C22B H22B 0.9300 . ?
C23A H23A 0.9300 . ?
C23B H23B 0.9300 . ?
C24A C25A 1.395(4) . ?
C24A H24A 0.9300 . ?
C24B C25B 1.397(4) . ?
C24B H24B 0.9300 . ?
C25A C26A 1.364(4) . ?
C25A H25A 0.9300 . ?
C25B C26B 1.375(4) . ?
C25B H25B 0.9300 . ?
C26A C27A 1.397(4) . ?
C26A H26A 0.9300 . ?
C26B C27B 1.400(4) . ?
C26B H26B 0.9300 . ?
C27A N3A 1.376(4) . ?
C27B N3B 1.380(4) . ?
C28A N3A 1.313(4) . ?
C28A N2A 1.365(4) . ?
C28A H28A 0.9300 . ?
C28B N3B 1.308(4) . ?
C28B N2B 1.363(4) . ?
C28B H28B 0.9300 . ?
C29A O1A 1.421(4) . ?
C29A H29A 0.9600 . ?
C29A H29B 0.9600 . ?
C29A H29C 0.9600 . ?
C29B O1B 1.431(5) . ?
C29B H29D 0.9600 . ?
C29B H29E 0.9600 . ?
C29B H29F 0.9600 . ?

loop_
_geom_hbond_atom_site_label_D
_geom_hbond_atom_site_label_H
_geom_hbond_atom_site_label_A
_geom_hbond_distance_DH
_geom_hbond_distance_HA
_geom_hbond_distance_DA
_geom_hbond_angle_DHA
_geom_hbond_site_symmetry_A
_geom_hbond_publ_flag
C28B H28B N2B 0.93 2.65 3.485(4) 149.6 2_766 yes

loop_
_geom_torsion_atom_site_label_1
_geom_torsion_atom_site_label_2
_geom_torsion_atom_site_label_3
_geom_torsion_atom_site_label_4
_geom_torsion
_geom_torsion_site_symmetry_1
_geom_torsion_site_symmetry_2
_geom_torsion_site_symmetry_3
_geom_torsion_site_symmetry_4
_geom_torsion_publ_flag
N1A C1A C2A C3A 2.6(4) . . . . ?
C12A C1A C2A C3A -174.6(3) . . . . ?
N1A C1A C2A C18A -174.9(3) . . . . ?
C12A C1A C2A C18A 7.9(4) . . . . ?
N2B C1B C2B C27B -0.1(4) . . . . ?
N1B C1B C2B C27B 179.5(2) . . . . ?
N2B C1B C2B C3B -180.0(3) . . . . ?
N1B C1B C2B C3B -0.4(4) . . . . ?
C1A C2A C3A C24A 175.3(3) . . . . ?
C18A C2A C3A C24A -7.2(4) . . . . ?
C1A C2A C3A C4A -2.9(4) . . . . ?
C18A C2A C3A C4A 174.6(3) . . . . ?
C27B C2B C3B C24B -0.5(4) . . . . ?
C1B C2B C3B C24B 179.4(3) . . . . ?
C27B C2B C3B C4B 179.2(3) . . . . ?
C1B C2B C3B C4B -0.9(4) . . . . ?
C24A C3A C4A C5A -178.3(3) . . . . ?
C2A C3A C4A C5A 0.0(4) . . . . ?
C24A C3A C4A C27A 1.2(4) . . . . ?
C2A C3A C4A C27A 179.5(3) . . . . ?
C24B C3B C4B C5B -179.1(3) . . . . ?
C2B C3B C4B C5B 1.2(4) . . . . ?
C24B C3B C4B C18B 0.0(4) . . . . ?
C2B C3B C4B C18B -179.7(2) . . . . ?
C3A C4A C5A N2A -178.5(3) . . . . ?
C27A C4A C5A N2A 1.9(4) . . . . ?
C3A C4A C5A N1A 3.1(4) . . . . ?
C27A C4A C5A N1A -176.4(2) . . . . ?
C3B C4B C5B N1B -0.3(4) . . . . ?
C18B C4B C5B N1B -179.4(2) . . . . ?
C3B C4B C5B C12B 179.2(3) . . . . ?
C18B C4B C5B C12B 0.1(4) . . . . ?
C11A C6A C7A C8A 1.4(5) . . . . ?
N1A C6A C7A C8A -176.9(3) . . . . ?
C11B C6B C7B C8B 0.3(5) . . . . ?
N1B C6B C7B C8B 179.3(3) . . . . ?
C6A C7A C8A C9A -1.4(6) . . . . ?
C6B C7B C8B C9B 0.4(6) . . . . ?
C7A C8A C9A C10A 1.1(5) . . . . ?
C7A C8A C9A O1A -179.5(3) . . . . ?
C7B C8B C9B C10B -1.9(6) . . . . ?
C7B C8B C9B O1B -179.7(3) . . . . ?
O1A C9A C10A C11A 179.7(3) . . . . ?
C8A C9A C10A C11A -0.7(5) . . . . ?
C8B C9B C10B C11B 2.6(6) . . . . ?
O1B C9B C10B C11B -179.7(3) . . . . ?
C7A C6A C11A C10A -1.0(5) . . . . ?
N1A C6A C11A C10A 177.3(3) . . . . ?
C9A C10A C11A C6A 0.7(5) . . . . ?
C7B C6B C11B C10B 0.4(5) . . . . ?
N1B C6B C11B C10B -178.5(3) . . . . ?
C9B C10B C11B C6B -1.9(5) . . . . ?
C2A C1A C12A C13A 86.1(4) . . . . ?
N1A C1A C12A C13A -91.3(4) . . . . ?
C2A C1A C12A C17A -91.7(4) . . . . ?
N1A C1A C12A C17A 91.0(4) . . . . ?
C4B C5B C12B C13B -101.3(4) . . . . ?
N1B C5B C12B C13B 78.2(3) . . . . ?
C4B C5B C12B C17B 80.9(4) . . . . ?
N1B C5B C12B C17B -99.5(3) . . . . ?
C17A C12A C13A C14A -0.4(6) . . . . ?
C1A C12A C13A C14A -178.2(3) . . . . ?
C17B C12B C13B C14B 0.8(5) . . . . ?
C5B C12B C13B C14B -177.0(3) . . . . ?
C12A C13A C14A C15A -0.9(7) . . . . ?
C12B C13B C14B C15B 0.4(6) . . . . ?
C13A C14A C15A C16A 1.3(7) . . . . ?
C13B C14B C15B C16B -1.3(6) . . . . ?
C14A C15A C16A C17A -0.4(6) . . . . ?
C14B C15B C16B C17B 1.0(6) . . . . ?
C13A C12A C17A C16A 1.2(5) . . . . ?
C1A C12A C17A C16A 179.0(3) . . . . ?
C15A C16A C17A C12A -0.8(5) . . . . ?
C13B C12B C17B C16B -1.1(5) . . . . ?
C5B C12B C17B C16B 176.7(3) . . . . ?
C15B C16B C17B C12B 0.2(5) . . . . ?
C1A C2A C18A C23A 94.9(4) . . . . ?
C3A C2A C18A C23A -82.6(4) . . . . ?
C1A C2A C18A C19A -86.1(4) . . . . ?
C3A C2A C18A C19A 96.4(4) . . . . ?
C5B C4B C18B C23B -90.0(4) . . . . ?
C3B C4B C18B C23B 91.0(3) . . . . ?
C5B C4B C18B C19B 95.3(3) . . . . ?
C3B C4B C18B C19B -83.7(3) . . . . ?
C23A C18A C19A C20A -1.7(5) . . . . ?
C2A C18A C19A C20A 179.3(3) . . . . ?
C23B C18B C19B C20B -0.2(4) . . . . ?
C4B C18B C19B C20B 174.6(3) . . . . ?
C18A C19A C20A C21A -0.8(6) . . . . ?
C18B C19B C20B C21B -0.7(5) . . . . ?
C19A C20A C21A C22A 2.5(6) . . . . ?
C19B C20B C21B C22B 1.0(5) . . . . ?
C20A C21A C22A C23A -1.5(6) . . . . ?
C20B C21B C22B C23B -0.5(5) . . . . ?
C19A C18A C23A C22A 2.7(5) . . . . ?
C2A C18A C23A C22A -178.3(3) . . . . ?
C21A C22A C23A C18A -1.2(5) . . . . ?
C21B C22B C23B C18B -0.4(5) . . . . ?
C19B C18B C23B C22B 0.7(4) . . . . ?
C4B C18B C23B C22B -174.1(3) . . . . ?
C4A C3A C24A C25A 0.1(4) . . . . ?
C2A C3A C24A C25A -178.1(3) . . . . ?
C2B C3B C24B C25B -0.5(4) . . . . ?
C4B C3B C24B C25B 179.9(3) . . . . ?
C3A C24A C25A C26A -1.2(5) . . . . ?
C3B C24B C25B C26B 0.9(5) . . . . ?
C24A C25A C26A C27A 0.8(5) . . . . ?
C24B C25B C26B C27B -0.3(5) . . . . ?
C25A C26A C27A N3A -179.5(3) . . . . ?
C25A C26A C27A C4A 0.5(5) . . . . ?
C3A C4A C27A N3A 178.4(3) . . . . ?
C5A C4A C27A N3A -2.0(4) . . . . ?
C3A C4A C27A C26A -1.6(4) . . . . ?
C5A C4A C27A C26A 178.0(3) . . . . ?
C25B C26B C27B N3B -179.9(3) . . . . ?
C25B C26B C27B C2B -0.6(4) . . . . ?
C3B C2B C27B N3B -179.7(3) . . . . ?
C1B C2B C27B N3B 0.4(4) . . . . ?
C3B C2B C27B C26B 1.0(4) . . . . ?
C1B C2B C27B C26B -178.9(3) . . . . ?
N2A C5A N1A C1A 178.0(3) . . . . ?
C4A C5A N1A C1A -3.5(4) . . . . ?
N2A C5A N1A C6A 1.3(4) . . . . ?
C4A C5A N1A C6A 179.8(2) . . . . ?
C2A C1A N1A C5A 0.7(4) . . . . ?
C12A C1A N1A C5A 178.1(3) . . . . ?
C2A C1A N1A C6A 177.4(3) . . . . ?
C12A C1A N1A C6A -5.2(4) . . . . ?
C7A C6A N1A C5A -89.8(4) . . . . ?
C11A C6A N1A C5A 91.9(3) . . . . ?
C7A C6A N1A C1A 93.4(4) . . . . ?
C11A C6A N1A C1A -84.9(4) . . . . ?
N2B C1B N1B C5B -179.1(2) . . . . ?
C2B C1B N1B C5B 1.3(4) . . . . ?
N2B C1B N1B C6B -0.3(4) . . . . ?
C2B C1B N1B C6B -179.9(2) . . . . ?
C4B C5B N1B C1B -1.0(4) . . . . ?
C12B C5B N1B C1B 179.5(2) . . . . ?
C4B C5B N1B C6B -179.7(2) . . . . ?
C12B C5B N1B C6B 0.7(4) . . . . ?
C11B C6B N1B C1B -100.6(3) . . . . ?
C7B C6B N1B C1B 80.4(4) . . . . ?
C11B C6B N1B C5B 78.1(4) . . . . ?
C7B C6B N1B C5B -100.8(4) . . . . ?
N1A C5A N2A C28A 178.2(2) . . . . ?
C4A C5A N2A C28A -0.2(4) . . . . ?
N3A C28A N2A C5A -1.8(5) . . . . ?
N1B C1B N2B C28B -179.4(3) . . . . ?
C2B C1B N2B C28B 0.2(4) . . . . ?
N3B C28B N2B C1B -0.8(5) . . . . ?
N2A C28A N3A C27A 1.7(5) . . . . ?
C26A C27A N3A C28A -179.6(3) . . . . ?
C4A C27A N3A C28A 0.4(4) . . . . ?
N2B C28B N3B C27B 1.1(5) . . . . ?
C26B C27B N3B C28B 178.4(3) . . . . ?
C2B C27B N3B C28B -0.8(4) . . . . ?
C10A C9A O1A C29A 174.8(3) . . . . ?
C8A C9A O1A C29A -4.8(5) . . . . ?
C8B C9B O1B C29B -165.8(4) . . . . ?
C10B C9B O1B C29B 16.4(6) . . . . ?
